data_2207350
loop_
_publ_author_name
'Sun, Xue-Hua'

_publ_section_title
;
 <i>catena</i>-Poly[[triaquanickel(II)]-\m-5-hydroxyisophthalato]
;
_journal_coeditor_code SU6208
_journal_issue 11
_journal_name_full 'Acta Crystallographica Section E'
_journal_page_first m2256
_journal_page_last m2258
_journal_paper_doi 10.1107/S1600536805023962
_journal_volume 61
_journal_year 2005
_chemical_formula_iupac '[Ni (C8 H4 O5) (H2 O1)3]'
_chemical_formula_moiety 'C8 H10 Ni O8'
_chemical_formula_sum 'C8 H10 Ni O8'
_chemical_formula_weight 292.87
_chemical_name_systematic
;
catena-Poly[[triaquanickel(II)]-\m-5-hydroxyisophthalato]
;
_space_group_IT_number 56
_symmetry_cell_setting orthorhombic
_symmetry_space_group_name_Hall '-P 2ab 2ac'
_symmetry_space_group_name_H-M 'P c c n'
_atom_sites_solution_hydrogens geom
_atom_sites_solution_primary direct
_atom_sites_solution_secondary difmap
_audit_creation_method SHELXL-97
_cell_angle_alpha 90.00
_cell_angle_beta 90.00
_cell_angle_gamma 90.00
_cell_formula_units_Z 8
_cell_length_a 17.932(4)
_cell_length_b 7.4244(15)
_cell_length_c 15.067(3)
_cell_measurement_reflns_used 117
_cell_measurement_temperature 293(2)
_cell_measurement_theta_max 25
_cell_measurement_theta_min 2.75
_cell_volume 2005.9(7)
_computing_cell_refinement 'SAINT (Bruker, 2000)'
_computing_data_collection 'SMART (Bruker, 2000)'
_computing_data_reduction SAINT
_computing_molecular_graphics 'SHELXTL (Sheldrick, 1999)'
_computing_publication_material SHELXTL
_computing_structure_refinement 'SHELXL97 (Sheldrick, 1997)'
_computing_structure_solution 'SHELXS97 (Sheldrick, 1997)'
_diffrn_ambient_temperature 293(2)
_diffrn_measured_fraction_theta_full 1.000
_diffrn_measured_fraction_theta_max 1.000
_diffrn_measurement_device_type 'Bruker P4'
_diffrn_measurement_method '\f and \w'
_diffrn_radiation_monochromator graphite
_diffrn_radiation_source 'fine-focus sealed tube'
_diffrn_radiation_type MoK\a
_diffrn_radiation_wavelength 0.71073
_diffrn_reflns_av_R_equivalents 0.0291
_diffrn_reflns_av_sigmaI/netI 0.0292
_diffrn_reflns_limit_h_max 23
_diffrn_reflns_limit_h_min -13
_diffrn_reflns_limit_k_max 8
_diffrn_reflns_limit_k_min -9
_diffrn_reflns_limit_l_max 17
_diffrn_reflns_limit_l_min -19
_diffrn_reflns_number 9342
_diffrn_reflns_theta_full 28.07
_diffrn_reflns_theta_max 28.07
_diffrn_reflns_theta_min 2.27
_diffrn_standards_decay_% 0
_diffrn_standards_interval_count 150
_diffrn_standards_number 2
_exptl_absorpt_coefficient_mu 1.966
_exptl_absorpt_correction_T_max 0.8070
_exptl_absorpt_correction_T_min 0.6705
_exptl_absorpt_correction_type empirical
_exptl_absorpt_process_details '(semi-empirical absorption based on psi-scan; North <i>et al.</i>, 1968)'
_exptl_crystal_colour green
_exptl_crystal_density_diffrn 1.940
_exptl_crystal_description block
_exptl_crystal_F_000 1200
_exptl_crystal_size_max 0.22
_exptl_crystal_size_mid 0.15
_exptl_crystal_size_min 0.11
_refine_diff_density_max 0.328
_refine_diff_density_min -0.503
_refine_ls_extinction_coef 0.0029(5)
_refine_ls_extinction_method none
_refine_ls_goodness_of_fit_ref 1.082
_refine_ls_hydrogen_treatment constr
_refine_ls_matrix_type full
_refine_ls_number_parameters 179
_refine_ls_number_reflns 2432
_refine_ls_number_restraints 6
_refine_ls_restrained_S_all 1.082
_refine_ls_R_factor_all 0.0354
_refine_ls_R_factor_gt 0.0266
_refine_ls_shift/su_max 0.001
_refine_ls_shift/su_mean 0.000
_refine_ls_structure_factor_coef Fsqd
_refine_ls_weighting_details 'calc w = 1/[\s^2^(Fo^2^)+(0.0392P)^2^+0.3505P] where P = (Fo^2^+2Fc^2^)/3'
_refine_ls_weighting_scheme calc
_refine_ls_wR_factor_gt 0.0682
_refine_ls_wR_factor_ref 0.0728
_reflns_number_gt 1951
_reflns_number_total 2432
_reflns_threshold_expression I>2\s(I)
_cod_data_source_file su6208.cif
_cod_data_source_block I
_cod_database_code 2207350
_cod_database_fobs_code 2207350

loop_
_symmetry_equiv_pos_as_xyz
'x, y, z'
'-x+1/2, -y+1/2, z'
'-x, y+1/2, -z+1/2'
'x+1/2, -y, -z+1/2'
'-x, -y, -z'
'x-1/2, y-1/2, -z'
'x, -y-1/2, z-1/2'
'-x-1/2, y, z-1/2'

loop_
_atom_site_aniso_label
_atom_site_aniso_U_11
_atom_site_aniso_U_22
_atom_site_aniso_U_33
_atom_site_aniso_U_12
_atom_site_aniso_U_13
_atom_site_aniso_U_23
Ni1 0.01160(10) 0.0193(2) 0.01320(10) -0.00290(10) -0.00060(10) -0.00120(10)
O1 0.0142(7) 0.0367(9) 0.0263(8) -0.0096(6) 0.0012(6) 0.0033(7)
O2 0.0287(8) 0.0331(9) 0.0216(7) -0.0146(7) -0.0059(6) 0.0012(6)
O3 0.0117(7) 0.0295(8) 0.0169(6) -0.0057(5) 0.0007(5) 0.0019(6)
O4 0.0151(7) 0.0361(9) 0.0144(6) -0.0043(6) -0.0005(5) 0.0014(6)
O5 0.0156(7) 0.0650(11) 0.0136(7) -0.0072(7) 0.0015(6) -0.0065(7)
O6 0.0208(8) 0.0226(8) 0.0220(7) 0.0008(6) 0.0001(6) 0.0013(6)
O7 0.0322(9) 0.0239(8) 0.0167(7) -0.0013(7) -0.0041(6) -0.0001(6)
O8 0.0160(7) 0.0200(7) 0.0187(7) -0.0022(6) 0.0001(6) -0.0026(6)
C1 0.0139(9) 0.0256(10) 0.0161(9) -0.0019(8) 0.0039(7) 0.0007(8)
C2 0.0145(9) 0.0255(10) 0.0156(9) 0.0012(8) 0.0002(7) -0.0023(7)
C3 0.0110(9) 0.0253(10) 0.0189(10) -0.0036(8) 0.0009(7) -0.0033(8)
C4 0.0127(8) 0.0173(9) 0.0155(9) -0.0006(7) 0.0019(7) 0.0008(7)
C5 0.0147(9) 0.0196(9) 0.0149(9) -0.0017(7) -0.0009(7) -0.0010(7)
C6 0.0111(9) 0.0176(9) 0.0183(9) -0.0016(7) 0.0001(7) -0.0004(7)
C7 0.0129(9) 0.0179(10) 0.0230(10) -0.0002(7) -0.0012(8) 0.0006(7)
C8 0.0115(9) 0.0184(9) 0.0165(9) 0.0015(7) 0.0012(7) 0.0022(7)

loop_
_atom_site_label
_atom_site_fract_x
_atom_site_fract_y
_atom_site_fract_z
_atom_site_U_iso_or_equiv
_atom_site_thermal_displace_type
_atom_site_calc_flag
_atom_site_refinement_flags
_atom_site_occupancy
_atom_site_type_symbol
Ni1 0.454140(10) 0.17826(3) 0.628000(10) 0.01470(10) Uani . . 1.000 Ni
O1 0.55877(8) 0.2765(2) 0.61918(9) 0.0257(5) Uani . . 1.000 O
O2 0.58407(8) 0.31922(19) 0.47543(9) 0.0278(5) Uani . . 1.000 O
O3 0.90931(7) 0.66551(17) 0.49877(8) 0.0194(4) Uani . . 1.000 O
O4 0.83794(8) 0.5779(2) 0.39024(8) 0.0219(4) Uani . . 1.000 O
O5 0.77774(8) 0.5428(2) 0.78148(9) 0.0314(5) Uani . . 1.000 O
O6 0.41751(8) 0.43417(19) 0.65233(10) 0.0218(4) Uani . . 1.000 O
O7 0.46406(9) 0.1506(2) 0.76241(10) 0.0243(5) Uani . . 1.000 O
O8 0.48991(8) -0.08363(18) 0.61828(8) 0.0182(4) Uani . . 1.000 O
C1 0.69031(10) 0.4408(3) 0.67124(12) 0.0185(5) Uani . . 1.000 C
C2 0.75761(11) 0.5177(3) 0.69464(12) 0.0185(5) Uani . . 1.000 C
C3 0.80802(11) 0.5707(3) 0.62967(11) 0.0184(6) Uani . . 1.000 C
C4 0.79139(10) 0.5441(2) 0.54034(12) 0.0152(5) Uani . . 1.000 C
C5 0.72373(10) 0.4677(2) 0.51620(12) 0.0164(5) Uani . . 1.000 C
C6 0.67272(10) 0.4170(2) 0.58160(12) 0.0157(5) Uani . . 1.000 C
C7 0.59944(10) 0.3319(2) 0.55631(13) 0.0179(6) Uani . . 1.000 C
C8 0.84784(10) 0.5984(3) 0.47282(11) 0.0155(5) Uani . . 1.000 C
H1 0.65680 0.40490 0.71490 0.0220 Uiso calc R 1.000 H
H3 0.85290 0.62390 0.64590 0.0220 Uiso calc R 1.000 H
H5 0.71240 0.45030 0.45660 0.0200 Uiso calc R 1.000 H
H5A 0.74030 0.54240 0.81280 0.0470 Uiso calc R 1.000 H
H6A 0.4151(14) 0.502(3) 0.6053(10) 0.032(7) Uiso . . 1.000 H
H6B 0.3720(8) 0.435(4) 0.6739(19) 0.070(10) Uiso . . 1.000 H
H7A 0.4905(16) 0.057(3) 0.777(2) 0.078(11) Uiso . . 1.000 H
H7B 0.4805(17) 0.244(3) 0.7918(18) 0.075(10) Uiso . . 1.000 H
H8A 0.5295(9) -0.088(4) 0.5854(15) 0.042(8) Uiso . . 1.000 H
H8B 0.4592(10) -0.154(2) 0.5885(14) 0.025(6) Uiso . . 1.000 H

loop_
_atom_type_symbol
_atom_type_description
_atom_type_scat_dispersion_real
_atom_type_scat_dispersion_imag
_atom_type_scat_source
C C 0.0033 0.0016 'International Tables Vol C Tables 4.2.6.8 and 6.1.1.4'
H H 0.0000 0.0000 'International Tables Vol C Tables 4.2.6.8 and 6.1.1.4'
O O 0.0106 0.0060 'International Tables Vol C Tables 4.2.6.8 and 6.1.1.4'
Ni Ni 0.3393 1.1124 'International Tables Vol C Tables 4.2.6.8 and 6.1.1.4'

loop_
_geom_angle_atom_site_label_1
_geom_angle_atom_site_label_2
_geom_angle_atom_site_label_3
_geom_angle_site_symmetry_1
_geom_angle_site_symmetry_3
_geom_angle
_geom_angle_publ_flag
O1 Ni1 O6 . . 88.55(6) yes
O1 Ni1 O7 . . 91.18(6) yes
O1 Ni1 O8 . . 92.70(6) yes
O1 Ni1 O3 . 6_556 108.44(5) yes
O1 Ni1 O4 . 6_556 169.03(5) yes
O1 Ni1 C8 . 6_556 138.79(6) yes
O6 Ni1 O7 . . 86.77(6) yes
O6 Ni1 O8 . . 173.70(6) yes
O3 Ni1 O6 6_556 . 94.76(6) yes
O4 Ni1 O6 6_556 . 91.86(6) yes
O6 Ni1 C8 . 6_556 94.83(6) yes
O7 Ni1 O8 . . 87.04(5) yes
O3 Ni1 O7 6_556 . 160.34(6) yes
O4 Ni1 O7 6_556 . 99.78(6) yes
O7 Ni1 C8 . 6_556 129.98(6) yes
O3 Ni1 O8 6_556 . 90.70(5) yes
O4 Ni1 O8 6_556 . 88.09(6) yes
O8 Ni1 C8 . 6_556 88.30(6) yes
O3 Ni1 O4 6_556 6_556 60.61(5) yes
O3 Ni1 C8 6_556 6_556 30.37(5) yes
O4 Ni1 C8 6_556 6_556 30.27(5) yes
Ni1 O1 C7 . . 134.71(13) yes
Ni1 O3 C8 6_666 . 94.06(10) yes
Ni1 O4 C8 6_666 . 87.13(11) yes
C2 O5 H5A . . 109.00 no
Ni1 O6 H6B . . 111.8(19) no
H6A O6 H6B . . 105(2) no
Ni1 O6 H6A . . 114.1(14) no
Ni1 O7 H7B . . 116.9(17) no
H7A O7 H7B . . 109(3) no
Ni1 O7 H7A . . 112(2) no
H8A O8 H8B . . 102(2) no
Ni1 O8 H8B . . 113.7(11) no
Ni1 O8 H8A . . 109(2) no
C2 C1 C6 . . 119.74(17) no
O5 C2 C3 . . 117.58(17) yes
O5 C2 C1 . . 122.03(17) yes
C1 C2 C3 . . 120.39(17) no
C2 C3 C4 . . 120.10(18) no
C3 C4 C5 . . 119.90(17) no
C5 C4 C8 . . 121.69(16) no
C3 C4 C8 . . 118.41(16) no
C4 C5 C6 . . 119.87(17) no
C1 C6 C5 . . 119.99(16) no
C1 C6 C7 . . 119.60(16) no
C5 C6 C7 . . 120.39(16) no
O1 C7 O2 . . 125.27(17) yes
O2 C7 C6 . . 117.98(16) yes
O1 C7 C6 . . 116.74(17) yes
Ni1 C8 O3 6_666 . 55.58(9) yes
O3 C8 C4 . . 119.01(15) yes
Ni1 C8 C4 6_666 . 173.31(13) yes
O4 C8 C4 . . 122.89(17) yes
Ni1 C8 O4 6_666 . 62.60(10) yes
O3 C8 O4 . . 118.10(16) yes
C2 C1 H1 . . 120.00 no
C6 C1 H1 . . 120.00 no
C2 C3 H3 . . 120.00 no
C4 C3 H3 . . 120.00 no
C4 C5 H5 . . 120.00 no
C6 C5 H5 . . 120.00 no

loop_
_geom_bond_atom_site_label_1
_geom_bond_atom_site_label_2
_geom_bond_site_symmetry_2
_geom_bond_distance
_geom_bond_publ_flag
Ni1 O1 . 2.0174(15) yes
Ni1 O6 . 2.0435(15) yes
Ni1 O7 . 2.0433(16) yes
Ni1 O8 . 2.0527(14) yes
Ni1 O3 6_556 2.0745(13) yes
Ni1 O4 6_556 2.2299(15) yes
O1 C7 . 1.264(2) yes
O2 C7 . 1.253(2) yes
O3 C8 . 1.271(2) yes
O4 C8 . 1.266(2) yes
O5 C2 . 1.370(2) yes
O5 H5A . 0.8200 no
O6 H6B . 0.878(17) no
O6 H6A . 0.870(18) no
O7 H7A . 0.87(3) no
O7 H7B . 0.87(3) no
O8 H8B . 0.882(18) no
O8 H8A . 0.866(18) no
C1 C2 . 1.381(3) no
C1 C6 . 1.398(3) no
C2 C3 . 1.389(3) no
C3 C4 . 1.393(2) no
C4 C5 . 1.388(2) no
C4 C8 . 1.491(3) no
C5 C6 . 1.396(3) no
C6 C7 . 1.507(2) no
C1 H1 . 0.9300 no
C3 H3 . 0.9300 no
C5 H5 . 0.9300 no

loop_
_geom_hbond_atom_site_label_D
_geom_hbond_atom_site_label_H
_geom_hbond_atom_site_label_A
_geom_hbond_site_symmetry_A
_geom_hbond_distance_DH
_geom_hbond_distance_HA
_geom_hbond_distance_DA
_geom_hbond_angle_DHA
_geom_hbond_publ_flag
O5 H5A O4 8_756 0.82 1.84 2.656(2) 170 yes
O6 H6B O5 4_466 0.878(17) 1.827(17) 2.703(2) 175(3) yes
O7 H7A O6 3_646 0.87(3) 2.17(3) 2.957(2) 151(2) yes
O7 H7B O8 3_656 0.87(3) 1.94(3) 2.794(2) 166(3) yes
O8 H8A O3 2_655 0.866(18) 1.80(2) 2.6226(19) 158(3) yes
O8 H8B O2 5_656 0.882(18) 1.742(18) 2.610(2) 167.6(17) yes
C3 H3 O3 . 0.93 2.46 2.772(2) 100 no

loop_
_geom_torsion_atom_site_label_1
_geom_torsion_atom_site_label_2
_geom_torsion_atom_site_label_3
_geom_torsion_atom_site_label_4
_geom_torsion_site_symmetry_1
_geom_torsion_site_symmetry_3
_geom_torsion_site_symmetry_4
_geom_torsion
_geom_torsion_publ_flag
O6 Ni1 O1 C7 . . . -92.84(17) no
O7 Ni1 O1 C7 . . . -179.58(17) no
O8 Ni1 O1 C7 . . . 93.34(17) no
O3 Ni1 O1 C7 6_446 . . 1.70(18) no
C8 Ni1 O1 C7 6_446 . . 2.8(2) no
O1 Ni1 O3 C8 . 6_556 6_556 178.53(12) no
O6 Ni1 O3 C8 . 6_556 6_556 -91.42(12) no
O8 Ni1 O3 C8 . 6_556 6_556 85.44(12) no
O6 Ni1 O4 C8 . 6_556 6_556 96.40(13) no
O7 Ni1 O4 C8 . 6_556 6_556 -176.56(12) no
O8 Ni1 O4 C8 . 6_556 6_556 -89.90(12) no
O1 Ni1 C8 O3 . 6_556 6_556 -2.12(17) no
O1 Ni1 C8 O4 . 6_556 6_556 -178.71(10) no
O6 Ni1 C8 O3 . 6_556 6_556 91.19(12) no
O6 Ni1 C8 O4 . 6_556 6_556 -85.40(12) no
O7 Ni1 C8 O3 . 6_556 6_556 -178.99(10) no
O7 Ni1 C8 O4 . 6_556 6_556 4.42(16) no
O8 Ni1 C8 O3 . 6_556 6_556 -94.29(11) no
O8 Ni1 C8 O4 . 6_556 6_556 89.12(12) no
Ni1 O1 C7 C6 . . . 172.54(12) no
Ni1 O1 C7 O2 . . . -8.5(3) no
Ni1 O3 C8 C4 6_666 . . 175.38(16) no
Ni1 O3 C8 O4 6_666 . . -3.4(2) no
Ni1 O4 C8 C4 6_666 . . -175.58(18) no
Ni1 O4 C8 O3 6_666 . . 3.19(18) no
C2 C1 C6 C7 . . . 179.60(18) no
C2 C1 C6 C5 . . . 1.2(3) no
C6 C1 C2 C3 . . . -0.3(3) no
C6 C1 C2 O5 . . . -179.52(18) no
O5 C2 C3 C4 . . . 178.31(18) no
C1 C2 C3 C4 . . . -0.9(3) no
C2 C3 C4 C8 . . . -178.40(19) no
C2 C3 C4 C5 . . . 1.2(3) no
C3 C4 C8 O4 . . . 179.34(19) no
C3 C4 C8 O3 . . . 0.6(3) no
C8 C4 C5 C6 . . . 179.33(16) no
C5 C4 C8 O3 . . . -179.05(17) no
C3 C4 C5 C6 . . . -0.3(2) no
C5 C4 C8 O4 . . . -0.3(3) no
C4 C5 C6 C7 . . . -179.28(14) no
C4 C5 C6 C1 . . . -0.9(2) no
C5 C6 C7 O1 . . . 174.51(15) no
C5 C6 C7 O2 . . . -4.5(2) no
C1 C6 C7 O2 . . . 177.15(17) no
C1 C6 C7 O1 . . . -3.8(2) no
